data_2204792
loop_
_publ_author_name
'Mills, Allison M.'
'Wu, Jian-Zhong'
'Bouwman, Elisabeth'
'Reedijk, Jan'
'Spek, Anthony L.'

_publ_section_title
;
 1,5-Dimethyl-1,2,4,5-tetrazinane-3,6-dione
;
_journal_issue 12
_journal_name_full 'Acta Crystallographica Section E'
_journal_page_first o2485
_journal_page_last o2487
_journal_paper_doi 10.1107/S1600536804030557
_journal_volume 60
_journal_year 2004
_chemical_formula_iupac 'C4 H8 N4 O2'
_chemical_formula_moiety 'C4 H8 N4 O2'
_chemical_formula_sum 'C4 H8 N4 O2'
_chemical_formula_weight 144.14
_chemical_name_systematic
;
1,5-Dimethyl-1,2,4,5-tetrazinane-3,6-dione
;
_space_group_IT_number 14
_symmetry_cell_setting monoclinic
_symmetry_space_group_name_Hall '-P 2ybc'
_symmetry_space_group_name_H-M 'P 1 21/c 1'
_atom_sites_solution_hydrogens difmap
_atom_sites_solution_primary direct
_atom_sites_solution_secondary difmap
_cell_angle_alpha 90.00
_cell_angle_beta 91.4690(16)
_cell_angle_gamma 90.00
_cell_formula_units_Z 4
_cell_length_a 7.6861(3)
_cell_length_b 10.8182(4)
_cell_length_c 7.8238(3)
_cell_measurement_reflns_used 5956
_cell_measurement_temperature 150(2)
_cell_measurement_theta_max 27.46
_cell_measurement_theta_min 1.02
_cell_volume 650.33(4)
_computing_cell_refinement 'HKL2000 (Otwinowski & Minor, 1997)'
_computing_data_collection 'COLLECT (Nonius, 1998)'
_computing_data_reduction HKL2000
_computing_molecular_graphics 'PLATON (Spek, 2003)'
_computing_publication_material PLATON
_computing_structure_refinement 'SHELXL97 (Sheldrick, 1997)'
_computing_structure_solution 'SHELXS97 (Sheldrick, 1997)'
_diffrn_ambient_temperature 150(2)
_diffrn_measured_fraction_theta_full 0.996
_diffrn_measured_fraction_theta_max 0.996
_diffrn_measurement_device_type 'Nonius KappaCCD'
_diffrn_measurement_method '\f and \w'
_diffrn_radiation_monochromator graphite
_diffrn_radiation_source 'rotating anode'
_diffrn_radiation_type MoK\a
_diffrn_radiation_wavelength 0.71073
_diffrn_reflns_av_R_equivalents 0.0463
_diffrn_reflns_av_sigmaI/netI 0.0345
_diffrn_reflns_limit_h_max 9
_diffrn_reflns_limit_h_min -9
_diffrn_reflns_limit_k_max 13
_diffrn_reflns_limit_k_min -14
_diffrn_reflns_limit_l_max 10
_diffrn_reflns_limit_l_min -9
_diffrn_reflns_number 6507
_diffrn_reflns_theta_full 27.47
_diffrn_reflns_theta_max 27.47
_diffrn_reflns_theta_min 2.65
_diffrn_standards_decay_% 0
_diffrn_standards_interval_count 0
_diffrn_standards_interval_time 0
_diffrn_standards_number 0
_exptl_absorpt_coefficient_mu 0.120
_exptl_absorpt_correction_type none
_exptl_crystal_colour colourless
_exptl_crystal_density_diffrn 1.472
_exptl_crystal_density_method 'not measured'
_exptl_crystal_description block
_exptl_crystal_F_000 304
_exptl_crystal_size_max 0.27
_exptl_crystal_size_mid 0.27
_exptl_crystal_size_min 0.18
_refine_diff_density_max 0.156
_refine_diff_density_min -0.202
_refine_ls_extinction_method none
_refine_ls_goodness_of_fit_ref 1.046
_refine_ls_hydrogen_treatment constr
_refine_ls_matrix_type full
_refine_ls_number_parameters 132
_refine_ls_number_reflns 1482
_refine_ls_number_restraints 32
_refine_ls_restrained_S_all 1.052
_refine_ls_R_factor_all 0.0549
_refine_ls_R_factor_gt 0.0384
_refine_ls_shift/su_max 0.001
_refine_ls_shift/su_mean 0.000
_refine_ls_structure_factor_coef Fsqd
_refine_ls_weighting_details 'calc w = 1/[\s^2^(Fo^2^)+(0.0585P)^2^+0.0925P] where P = (Fo^2^+2Fc^2^)/3'
_refine_ls_weighting_scheme calc
_refine_ls_wR_factor_gt 0.0995
_refine_ls_wR_factor_ref 0.1098
_reflns_number_gt 1146
_reflns_number_total 1482
_reflns_threshold_expression I>2\s(I)
_cod_data_source_file rz6023.cif
_cod_data_source_block I
_cod_original_sg_symbol_H-M 'P 21/c'
_cod_database_code 2204792
_cod_database_fobs_code 2204792

loop_
_symmetry_equiv_pos_as_xyz
'x, y, z'
'-x, y+1/2, -z+1/2'
'-x, -y, -z'
'x, -y-1/2, z-1/2'

loop_
_atom_site_label
_atom_site_fract_x
_atom_site_fract_y
_atom_site_fract_z
_atom_site_U_iso_or_equiv
_atom_site_adp_type
_atom_site_calc_flag
_atom_site_refinement_flags
_atom_site_occupancy
_atom_site_disorder_assembly
_atom_site_disorder_group
_atom_site_type_symbol
N1 0.9149(3) 0.1668(2) 0.2447(3) 0.0312(7) Uani d PD 0.729(9) A 1 N
N2 0.8922(2) 0.05534(19) 0.3408(3) 0.0303(5) Uani d PD 0.729(9) A 1 N
H2 0.963(2) -0.0056(15) 0.317(3) 0.036 Uiso d PD 0.729(9) A 1 H
C3 0.72872(15) 0.02781(11) 0.38972(16) 0.0267(3) Uani d PD 0.729(9) A 1 C
N4 0.6145(2) 0.12321(16) 0.3803(3) 0.0288(5) Uani d PD 0.729(9) A 1 N
H4 0.516(2) 0.1101(16) 0.441(3) 0.035 Uiso d PD 0.729(9) A 1 H
N5 0.6896(3) 0.2437(2) 0.3992(3) 0.0320(6) Uani d PD 0.729(9) A 1 N
C6 0.82944(17) 0.26960(11) 0.30117(17) 0.0285(3) Uani d PD 0.729(9) A 1 C
C7 1.0889(7) 0.1768(6) 0.1758(12) 0.0371(10) Uani d PD 0.729(9) A 1 C
H7A 1.0998 0.2557 0.1154 0.056 Uiso calc PR 0.729(9) A 1 H
H7B 1.1081 0.1086 0.0961 0.056 Uiso calc PR 0.729(9) A 1 H
H7C 1.1757 0.1729 0.2695 0.056 Uiso calc PR 0.729(9) A 1 H
C8 0.5615(7) 0.3397(4) 0.4303(9) 0.0338(8) Uani d PD 0.729(9) A 1 C
H8A 0.6199 0.4200 0.4391 0.051 Uiso calc PR 0.729(9) A 1 H
H8B 0.5026 0.3221 0.5372 0.051 Uiso calc PR 0.729(9) A 1 H
H8C 0.4757 0.3415 0.3355 0.051 Uiso calc PR 0.729(9) A 1 H
O9 0.6916(7) -0.0774(3) 0.4407(8) 0.0283(9) Uani d PD 0.729(9) A 1 O
O10 0.8716(9) 0.3756(3) 0.2614(9) 0.0357(11) Uani d PD 0.729(9) A 1 O
N1B 0.9361(9) 0.1715(6) 0.2909(12) 0.0312(7) Uani d PD 0.271(9) A 2 N
N2B 0.8561(8) 0.0531(6) 0.2825(8) 0.0303(5) Uani d PD 0.271(9) A 2 N
H2B 0.934(4) -0.0095(19) 0.262(6) 0.036 Uiso d PD 0.271(9) A 2 H
C3B 0.72872(15) 0.02781(11) 0.38972(16) 0.0267(3) Uani d PD 0.271(9) A 2 C
N4B 0.6426(7) 0.1328(5) 0.4453(7) 0.0288(5) Uani d PD 0.271(9) A 2 N
H4B 0.541(4) 0.117(2) 0.493(6) 0.035 Uiso d PD 0.271(9) A 2 H
N5B 0.6597(8) 0.2434(6) 0.3465(10) 0.0320(6) Uani d PD 0.271(9) A 2 N
C6B 0.82944(17) 0.26960(11) 0.30117(17) 0.0285(3) Uani d PD 0.271(9) A 2 C
C7B 1.097(2) 0.1774(17) 0.195(4) 0.0371(10) Uani d PD 0.271(9) A 2 C
H7D 1.1390 0.2629 0.1926 0.056 Uiso calc PR 0.271(9) A 2 H
H7E 1.0738 0.1489 0.0773 0.056 Uiso calc PR 0.271(9) A 2 H
H7F 1.1852 0.1244 0.2496 0.056 Uiso calc PR 0.271(9) A 2 H
C8B 0.552(2) 0.3440(12) 0.409(3) 0.0338(8) Uani d PD 0.271(9) A 2 C
H8D 0.5562 0.4138 0.3294 0.051 Uiso calc PR 0.271(9) A 2 H
H8E 0.5955 0.3701 0.5220 0.051 Uiso calc PR 0.271(9) A 2 H
H8F 0.4314 0.3154 0.4173 0.051 Uiso calc PR 0.271(9) A 2 H
O9B 0.673(2) -0.0775(9) 0.415(2) 0.0283(9) Uani d PD 0.271(9) A 2 O
O10B 0.883(3) 0.3769(9) 0.290(3) 0.0357(11) Uani d PD 0.271(9) A 2 O

loop_
_atom_site_aniso_label
_atom_site_aniso_U_11
_atom_site_aniso_U_22
_atom_site_aniso_U_33
_atom_site_aniso_U_12
_atom_site_aniso_U_13
_atom_site_aniso_U_23
N1 0.0271(9) 0.0244(6) 0.0427(19) 0.0003(5) 0.0102(10) 0.0096(8)
N2 0.0279(10) 0.0202(6) 0.0435(14) 0.0017(7) 0.0118(9) 0.0052(9)
C3 0.0255(6) 0.0238(6) 0.0308(7) -0.0011(5) 0.0032(5) 0.0005(5)
N4 0.0227(8) 0.0232(7) 0.0407(13) -0.0003(6) 0.0070(8) 0.0048(8)
N5 0.0324(10) 0.0184(6) 0.0457(17) 0.0005(6) 0.0134(9) 0.0011(9)
C6 0.0308(6) 0.0236(6) 0.0311(7) -0.0015(5) 0.0045(5) 0.0021(5)
C7 0.0296(9) 0.0318(7) 0.051(3) -0.0004(6) 0.0133(13) 0.0077(9)
C8 0.0352(9) 0.0260(8) 0.041(2) 0.0060(6) 0.0074(13) 0.0008(8)
O9 0.0250(14) 0.0216(5) 0.039(2) -0.0013(5) 0.0050(13) 0.0031(6)
O10 0.0417(11) 0.0227(5) 0.043(3) -0.0039(4) 0.0113(15) 0.0037(7)
N1B 0.0271(9) 0.0244(6) 0.0427(19) 0.0003(5) 0.0102(10) 0.0096(8)
N2B 0.0279(10) 0.0202(6) 0.0435(14) 0.0017(7) 0.0118(9) 0.0052(9)
C3B 0.0255(6) 0.0238(6) 0.0308(7) -0.0011(5) 0.0032(5) 0.0005(5)
N4B 0.0227(8) 0.0232(7) 0.0407(13) -0.0003(6) 0.0070(8) 0.0048(8)
N5B 0.0324(10) 0.0184(6) 0.0457(17) 0.0005(6) 0.0134(9) 0.0011(9)
C6B 0.0308(6) 0.0236(6) 0.0311(7) -0.0015(5) 0.0045(5) 0.0021(5)
C7B 0.0296(9) 0.0318(7) 0.051(3) -0.0004(6) 0.0133(13) 0.0077(9)
C8B 0.0352(9) 0.0260(8) 0.041(2) 0.0060(6) 0.0074(13) 0.0008(8)
O9B 0.0250(14) 0.0216(5) 0.039(2) -0.0013(5) 0.0050(13) 0.0031(6)
O10B 0.0417(11) 0.0227(5) 0.043(3) -0.0039(4) 0.0113(15) 0.0037(7)

loop_
_atom_type_symbol
_atom_type_description
_atom_type_scat_dispersion_real
_atom_type_scat_dispersion_imag
_atom_type_scat_source
C C 0.0033 0.0016 'International Tables Vol C Tables 4.2.6.8 and 6.1.1.4'
H H 0.0000 0.0000 'International Tables Vol C Tables 4.2.6.8 and 6.1.1.4'
N N 0.0061 0.0033 'International Tables Vol C Tables 4.2.6.8 and 6.1.1.4'
O O 0.0106 0.0060 'International Tables Vol C Tables 4.2.6.8 and 6.1.1.4'

loop_
_geom_angle_atom_site_label_1
_geom_angle_atom_site_label_2
_geom_angle_atom_site_label_3
_geom_angle
_geom_angle_publ_flag
C6 N1 N2 116.6(2) yes
C6 N1 C7 120.7(3) yes
N2 N1 C7 112.4(3) yes
N1 N2 C3 117.30(18) yes
N2 C3 N4 114.89(14) yes
N2 C3 O9 120.9(3) yes
N4 C3 O9 124.2(3) yes
C3 N4 N5 115.38(17) yes
N4 N5 C6 116.72(19) yes
N4 N5 C8 113.2(3) yes
C6 N5 C8 119.6(3) yes
N5 C6 N1 113.93(16) yes
N5 C6 O10 123.2(3) yes
N1 C6 O10 122.8(3) yes
C3 N2 H2 118.7(12) ?
N1 N2 H2 115.8(12) ?
C3 N4 H4 113.4(11) ?
N5 N4 H4 115.1(12) ?
N2B N1B C7B 112.6(9) ?
N1B N2B H2B 112.8(18) ?
N5B N4B H4B 118.6(19) ?
N4B N5B C8B 112.4(8) ?
N1B C7B H7D 109.5 ?
N1B C7B H7E 109.5 ?
H7D C7B H7E 109.5 ?
N1B C7B H7F 109.5 ?
H7D C7B H7F 109.5 ?
H7E C7B H7F 109.5 ?
N5B C8B H8D 109.5 ?
N5B C8B H8E 109.5 ?
H8D C8B H8E 109.5 ?
N5B C8B H8F 109.5 ?
H8D C8B H8F 109.5 ?
H8E C8B H8F 109.5 ?

loop_
_geom_bond_atom_site_label_1
_geom_bond_atom_site_label_2
_geom_bond_distance
_geom_bond_publ_flag
N1 N2 1.434(3) yes
N1 C7 1.459(3) yes
N2 C3 1.356(2) yes
C3 N4 1.356(2) yes
C3 O9 1.242(3) yes
N4 N5 1.432(2) yes
N5 C6 1.365(2) yes
N5 C8 1.456(3) yes
C6 N1 1.370(3) yes
C6 O10 1.234(3) yes
N2 H2 0.880(14) ?
N4 H4 0.916(14) ?
C7 H7A 0.9800 ?
C7 H7B 0.9800 ?
C7 H7C 0.9800 ?
C8 H8A 0.9800 ?
C8 H8B 0.9800 ?
C8 H8C 0.9800 ?
N1B N2B 1.422(7) ?
N1B C7B 1.465(7) ?
N2B H2B 0.921(16) ?
N4B N5B 1.433(6) ?
N4B H4B 0.886(16) ?
N5B C8B 1.459(7) ?
C7B H7D 0.9800 ?
C7B H7E 0.9800 ?
C7B H7F 0.9800 ?
C8B H8D 0.9800 ?
C8B H8E 0.9800 ?
C8B H8F 0.9800 ?

loop_
_geom_hbond_atom_site_label_D
_geom_hbond_atom_site_label_H
_geom_hbond_atom_site_label_A
_geom_hbond_site_symmetry_A
_geom_hbond_distance_DH
_geom_hbond_distance_HA
_geom_hbond_distance_DA
_geom_hbond_angle_DHA
_geom_hbond_publ_flag
N2 H2 O10 2_745 0.880(14) 1.917(15) 2.791(4) 171.9(18) yes
N4 H4 O9 3_656 0.916(14) 1.898(15) 2.813(6) 177.3(19) yes
N2 H2 O10B 2_745 0.880(14) 1.940(19) 2.802(11) 166(2) no
N4 H4 O9B 3_656 0.916(14) 1.89(2) 2.805(16) 174(2) no
N2B H2B O10 2_745 0.921(16) 1.96(2) 2.867(8) 170(4) no
N2B H2B O10B 2_745 0.921(16) 1.92(2) 2.835(13) 172(2) no
N4B H4B O9 3_656 0.886(16) 1.93(2) 2.805(8) 171(5) no
N4B H4B O9B 3_656 0.886(16) 1.87(2) 2.750(16) 177(4) no

loop_
_geom_torsion_atom_site_label_1
_geom_torsion_atom_site_label_2
_geom_torsion_atom_site_label_3
_geom_torsion_atom_site_label_4
_geom_torsion
C6 N1 N2 C3 43.8(3)
C7 N1 N2 C3 -170.7(4)
N1 N2 C3 O9 164.8(4)
N1 N2 C3 N4 -16.1(2)
O9 C3 N4 N5 151.4(4)
N2 C3 N4 N5 -27.8(2)
C3 N4 N5 C6 49.5(3)
C3 N4 N5 C8 -165.8(3)
N4 N5 C6 O10 155.8(4)
C8 N5 C6 O10 13.4(6)
N4 N5 C6 N1 -21.6(2)
C8 N5 C6 N1 -164.0(4)
N2 N1 C6 O10 160.3(4)
C7 N1 C6 O10 17.9(7)
N2 N1 C6 N5 -22.3(3)
C7 N1 C6 N5 -164.7(5)
